data_7112028
loop_
_publ_author_name
'Nathaniel S. Sickerman'
'Sonja M. Peterson'
'Joseph W. Ziller'
'A. S. Borovik'

_publ_section_title
;
 Synthesis, structure and reactivity of FeII/III-NH3 complexes bearing a
 tripodal sulfonamido ligand
;
_journal_name_full Chem.Commun.
_journal_page_first 2515
_journal_paper_doi 10.1039/c3cc48804g
_journal_volume 50
_journal_year 2014
_chemical_formula_sum 'C86 H136 Fe2 N10 Na2 O17 S6'
_chemical_formula_weight 1932.09
_chemical_name_systematic
; 
 ? 
;
_space_group_IT_number 15
_symmetry_cell_setting monoclinic
_symmetry_space_group_name_Hall '-C 2yc'
_symmetry_space_group_name_H-M 'C 1 2/c 1'
_atom_sites_solution_hydrogens mixed
_atom_sites_solution_primary direct
_atom_sites_solution_secondary difmap
_audit_creation_method SHELXTL
_cell_angle_alpha 90.00
_cell_angle_beta 109.8619(9)
_cell_angle_gamma 90.00
_cell_formula_units_Z 4
_cell_length_a 23.5685(19)
_cell_length_b 19.6966(16)
_cell_length_c 21.9611(18)
_cell_measurement_reflns_used 9947
_cell_measurement_temperature 88(2)
_cell_measurement_theta_max 27.49
_cell_measurement_theta_min 2.19
_cell_volume 9588.3(14)
_computing_cell_refinement 'Bruker SAINT'
_computing_data_collection 'Bruker APEX2'
_computing_data_reduction 'Bruker SAINT'
_computing_molecular_graphics 'Bruker SHELXTL'
_computing_publication_material 'Bruker SHELXTL'
_computing_structure_refinement 'SHELXL-97 (Sheldrick, 2008)'
_computing_structure_solution 'SHELXS-97 (Sheldrick, 2008)'
_diffrn_ambient_temperature 88(2)
_diffrn_measured_fraction_theta_full 1.000
_diffrn_measured_fraction_theta_max 0.998
_diffrn_measurement_device_type 'Bruker APEX-II CCD'
_diffrn_measurement_method '\f and \w scans'
_diffrn_radiation_monochromator graphite
_diffrn_radiation_source 'fine-focus sealed tube'
_diffrn_radiation_type MoK\a
_diffrn_radiation_wavelength 0.71073
_diffrn_reflns_av_R_equivalents 0.0332
_diffrn_reflns_av_sigmaI/netI 0.0263
_diffrn_reflns_limit_h_max 30
_diffrn_reflns_limit_h_min -30
_diffrn_reflns_limit_k_max 25
_diffrn_reflns_limit_k_min -25
_diffrn_reflns_limit_l_max 28
_diffrn_reflns_limit_l_min -28
_diffrn_reflns_number 51099
_diffrn_reflns_theta_full 25.50
_diffrn_reflns_theta_max 27.49
_diffrn_reflns_theta_min 1.84
_exptl_absorpt_coefficient_mu 0.510
_exptl_absorpt_correction_T_max 0.9183
_exptl_absorpt_correction_T_min 0.8481
_exptl_absorpt_correction_type numerical
_exptl_absorpt_process_details 'Bruker SADABS'
_exptl_crystal_colour colorless
_exptl_crystal_density_diffrn 1.338
_exptl_crystal_density_meas ?
_exptl_crystal_density_method 'not measured'
_exptl_crystal_description block
_exptl_crystal_F_000 4112
_exptl_crystal_size_max 0.33
_exptl_crystal_size_mid 0.32
_exptl_crystal_size_min 0.17
_refine_diff_density_max 0.598
_refine_diff_density_min -0.441
_refine_diff_density_rms 0.057
_refine_ls_extinction_method none
_refine_ls_goodness_of_fit_ref 1.045
_refine_ls_hydrogen_treatment mixed
_refine_ls_matrix_type full
_refine_ls_number_parameters 583
_refine_ls_number_reflns 10993
_refine_ls_number_restraints 3
_refine_ls_restrained_S_all 1.046
_refine_ls_R_factor_all 0.0381
_refine_ls_R_factor_gt 0.0323
_refine_ls_shift/su_max 0.001
_refine_ls_shift/su_mean 0.000
_refine_ls_structure_factor_coef Fsqd
_refine_ls_weighting_details 'calc w=1/[\s^2^(Fo^2^)+(0.0453P)^2^+10.2754P] where P=(Fo^2^+2Fc^2^)/3'
_refine_ls_weighting_scheme calc
_refine_ls_wR_factor_gt 0.0850
_refine_ls_wR_factor_ref 0.0886
_reflns_number_gt 9617
_reflns_number_total 10993
_reflns_threshold_expression >2sigma(I)
_cod_data_source_file c3cc48804g.txt
_cod_data_source_block asb219
_cod_depositor_comments
;
The following automatic conversions were performed:

'_exptl_crystal_density_meas' value 'none' was changed to '?' - the
value is perceived as not measured.

Automatic conversion script
Id: cif_fix_values 3008 2015-01-20 13:52:24Z robertas 

The following automatic conversions were performed:

'_atom_sites_solution_hydrogens' value 'difmap & geom' was changed to
'mixed'.

Automatic conversion script
Id: cif_fix_values 6452 2018-10-05 10:23:21Z andrius 
;
_cod_original_cell_volume 9588.3(13)
_cod_original_sg_symbol_H-M C2/c
_cod_database_code 7112028

loop_
_symmetry_equiv_pos_as_xyz
'x, y, z'
'-x, y, -z+1/2'
'x+1/2, y+1/2, z'
'-x+1/2, y+1/2, -z+1/2'
'-x, -y, -z'
'x, -y, z-1/2'
'-x+1/2, -y+1/2, -z'
'x+1/2, -y+1/2, z-1/2'

loop_
_atom_site_label
_atom_site_type_symbol
_atom_site_fract_x
_atom_site_fract_y
_atom_site_fract_z
_atom_site_U_iso_or_equiv
_atom_site_adp_type
_atom_site_occupancy
_atom_site_symmetry_multiplicity
_atom_site_calc_flag
_atom_site_refinement_flags
_atom_site_disorder_assembly
_atom_site_disorder_group
Fe1 Fe 0.094042(9) 0.699919(10) 0.102350(9) 0.01148(6) Uani 1 1 d . . .
S1 S 0.163513(17) 0.847147(18) 0.105959(17) 0.01454(8) Uani 1 1 d . . .
S2 S 0.128435(16) 0.553212(18) 0.058049(17) 0.01346(8) Uani 1 1 d . . .
S3 S -0.035240(16) 0.620673(18) 0.065137(17) 0.01360(8) Uani 1 1 d . . .
Na1 Na -0.01204(3) 0.55561(3) -0.06229(3) 0.01424(12) Uani 1 1 d . . .
O1 O 0.13969(5) 0.83684(6) 0.03652(5) 0.0201(2) Uani 1 1 d . . .
O2 O 0.22853(5) 0.84915(6) 0.13331(6) 0.0215(2) Uani 1 1 d . . .
O3 O 0.08892(5) 0.58018(6) -0.00337(5) 0.0170(2) Uani 1 1 d . . .
O4 O 0.10313(5) 0.49610(6) 0.08195(6) 0.0198(2) Uani 1 1 d . . .
O5 O -0.04019(5) 0.64042(6) -0.00036(5) 0.0187(2) Uani 1 1 d . . .
O6 O -0.02537(5) 0.54851(6) 0.07741(6) 0.0223(2) Uani 1 1 d . . .
O7 O -0.04085(6) 0.61545(6) -0.15933(6) 0.0300(3) Uani 1 1 d . B .
N1 N 0.12770(5) 0.67929(6) 0.20820(6) 0.0124(2) Uani 1 1 d . . .
N2 N 0.13472(6) 0.79301(6) 0.13997(6) 0.0153(3) Uani 1 1 d . . .
N3 N 0.14761(6) 0.61358(6) 0.10765(6) 0.0137(2) Uani 1 1 d . . .
N4 N 0.01403(5) 0.66638(6) 0.11419(6) 0.0139(2) Uani 1 1 d . . .
N5 N 0.06209(6) 0.72432(7) 0.00114(6) 0.0171(3) Uani 1 1 d D . .
H5B H 0.0215(7) 0.7285(12) -0.0127(10) 0.037(6) Uiso 1 1 d D . .
H5C H 0.0729(10) 0.6886(9) -0.0191(10) 0.032(6) Uiso 1 1 d D . .
H5D H 0.0791(9) 0.7639(9) -0.0060(10) 0.028(5) Uiso 1 1 d D . .
C1 C 0.13088(7) 0.74518(8) 0.24078(7) 0.0177(3) Uani 1 1 d . . .
H1B H 0.1543 0.7402 0.2874 0.021 Uiso 1 1 calc R . .
H1C H 0.0897 0.7602 0.2367 0.021 Uiso 1 1 calc R . .
C2 C 0.16043(8) 0.79816(8) 0.21142(7) 0.0196(3) Uani 1 1 d . . .
H2B H 0.1530 0.8441 0.2255 0.024 Uiso 1 1 calc R . .
H2C H 0.2046 0.7905 0.2261 0.024 Uiso 1 1 calc R . .
C3 C 0.13623(7) 0.92891(7) 0.11995(7) 0.0148(3) Uani 1 1 d . . .
C4 C 0.07400(7) 0.94278(8) 0.08954(8) 0.0176(3) Uani 1 1 d . . .
C5 C 0.05251(7) 1.00683(8) 0.09713(8) 0.0214(3) Uani 1 1 d . . .
H5A H 0.0107 1.0161 0.0770 0.026 Uiso 1 1 calc R . .
C6 C 0.08991(8) 1.05775(8) 0.13305(8) 0.0228(3) Uani 1 1 d . . .
C7 C 0.15020(8) 1.04221(8) 0.16412(8) 0.0216(3) Uani 1 1 d . . .
H7A H 0.1759 1.0760 0.1902 0.026 Uiso 1 1 calc R . .
C8 C 0.17471(7) 0.97871(8) 0.15870(7) 0.0179(3) Uani 1 1 d . . .
C9 C 0.02922(7) 0.89175(9) 0.04850(9) 0.0245(4) Uani 1 1 d . . .
H9A H -0.0118 0.9091 0.0390 0.037 Uiso 1 1 calc R . .
H9B H 0.0336 0.8487 0.0720 0.037 Uiso 1 1 calc R . .
H9C H 0.0369 0.8844 0.0079 0.037 Uiso 1 1 calc R . .
C10 C 0.06621(9) 1.12818(10) 0.13771(10) 0.0340(4) Uani 1 1 d . . .
H10A H 0.0916 1.1498 0.1779 0.051 Uiso 1 1 calc R . .
H10B H 0.0247 1.1250 0.1376 0.051 Uiso 1 1 calc R . .
H10C H 0.0670 1.1554 0.1006 0.051 Uiso 1 1 calc R . .
C11 C 0.24132(8) 0.96929(9) 0.19535(9) 0.0267(4) Uani 1 1 d . . .
H11A H 0.2472 0.9298 0.2240 0.040 Uiso 1 1 calc R . .
H11B H 0.2573 1.0100 0.2212 0.040 Uiso 1 1 calc R . .
H11C H 0.2626 0.9620 0.1646 0.040 Uiso 1 1 calc R . .
C12 C 0.18733(7) 0.64788(8) 0.22111(7) 0.0163(3) Uani 1 1 d . . .
H12A H 0.2020 0.6296 0.2657 0.020 Uiso 1 1 calc R . .
H12B H 0.2163 0.6828 0.2178 0.020 Uiso 1 1 calc R . .
C13 C 0.18448(7) 0.59096(8) 0.17351(7) 0.0173(3) Uani 1 1 d . . .
H13A H 0.2257 0.5792 0.1747 0.021 Uiso 1 1 calc R . .
H13B H 0.1662 0.5500 0.1855 0.021 Uiso 1 1 calc R . .
C14 C 0.19562(6) 0.52295(8) 0.04636(7) 0.0137(3) Uani 1 1 d . . .
C15 C 0.22286(7) 0.46101(8) 0.07294(7) 0.0159(3) Uani 1 1 d . . .
C16 C 0.27733(7) 0.44358(8) 0.06454(8) 0.0179(3) Uani 1 1 d . . .
H16A H 0.2964 0.4022 0.0826 0.021 Uiso 1 1 calc R . .
C17 C 0.30458(7) 0.48417(8) 0.03096(7) 0.0177(3) Uani 1 1 d . . .
C18 C 0.27642(7) 0.54494(8) 0.00498(7) 0.0172(3) Uani 1 1 d . . .
H18A H 0.2945 0.5731 -0.0184 0.021 Uiso 1 1 calc R . .
C19 C 0.22263(7) 0.56562(8) 0.01214(7) 0.0148(3) Uani 1 1 d . . .
C20 C 0.19864(8) 0.41036(8) 0.11015(8) 0.0221(3) Uani 1 1 d . . .
H20A H 0.1913 0.4334 0.1463 0.033 Uiso 1 1 calc R . .
H20B H 0.2282 0.3740 0.1269 0.033 Uiso 1 1 calc R . .
H20C H 0.1608 0.3910 0.0812 0.033 Uiso 1 1 calc R . .
C21 C 0.36363(8) 0.46447(9) 0.02307(9) 0.0260(4) Uani 1 1 d . . .
H21A H 0.3887 0.5050 0.0269 0.039 Uiso 1 1 calc R . .
H21B H 0.3557 0.4438 -0.0196 0.039 Uiso 1 1 calc R . .
H21C H 0.3848 0.4318 0.0568 0.039 Uiso 1 1 calc R . .
C22 C 0.19731(7) 0.63333(8) -0.01764(8) 0.0181(3) Uani 1 1 d . . .
H22A H 0.2272 0.6568 -0.0319 0.027 Uiso 1 1 calc R . .
H22B H 0.1878 0.6612 0.0146 0.027 Uiso 1 1 calc R . .
H22C H 0.1605 0.6258 -0.0549 0.027 Uiso 1 1 calc R . .
C23 C 0.08389(7) 0.63310(8) 0.22112(7) 0.0170(3) Uani 1 1 d . . .
H23A H 0.0896 0.6337 0.2679 0.020 Uiso 1 1 calc R . .
H23B H 0.0908 0.5862 0.2091 0.020 Uiso 1 1 calc R . .
C24 C 0.01979(7) 0.65478(9) 0.18245(7) 0.0179(3) Uani 1 1 d . . .
H24A H -0.0089 0.6190 0.1849 0.021 Uiso 1 1 calc R . .
H24B H 0.0098 0.6970 0.2011 0.021 Uiso 1 1 calc R . .
C25 C -0.10571(6) 0.64069(8) 0.07542(7) 0.0134(3) Uani 1 1 d . . .
C26 C -0.12747(7) 0.70772(8) 0.06015(7) 0.0159(3) Uani 1 1 d . . .
C27 C -0.18215(7) 0.72538(8) 0.06743(7) 0.0176(3) Uani 1 1 d . . .
H27A H -0.1968 0.7704 0.0575 0.021 Uiso 1 1 calc R . .
C28 C -0.21584(7) 0.67912(8) 0.08884(7) 0.0175(3) Uani 1 1 d . . .
C29 C -0.19357(7) 0.61377(8) 0.10346(7) 0.0167(3) Uani 1 1 d . . .
H29A H -0.2167 0.5817 0.1174 0.020 Uiso 1 1 calc R . .
C30 C -0.13840(7) 0.59297(8) 0.09851(7) 0.0148(3) Uani 1 1 d . . .
C31 C -0.09423(7) 0.76198(8) 0.03716(9) 0.0223(3) Uani 1 1 d . . .
H31A H -0.1136 0.8060 0.0371 0.033 Uiso 1 1 calc R . .
H31B H -0.0953 0.7512 -0.0068 0.033 Uiso 1 1 calc R . .
H31C H -0.0522 0.7639 0.0663 0.033 Uiso 1 1 calc R . .
C32 C -0.27395(7) 0.70029(10) 0.09850(8) 0.0246(4) Uani 1 1 d . . .
H32A H -0.3033 0.6632 0.0851 0.037 Uiso 1 1 calc R . .
H32B H -0.2902 0.7407 0.0724 0.037 Uiso 1 1 calc R . .
H32C H -0.2659 0.7106 0.1443 0.037 Uiso 1 1 calc R . .
C33 C -0.11832(7) 0.52160(8) 0.12097(8) 0.0191(3) Uani 1 1 d . . .
H33A H -0.1483 0.5001 0.1366 0.029 Uiso 1 1 calc R . .
H33B H -0.0793 0.5232 0.1561 0.029 Uiso 1 1 calc R . .
H33C H -0.1144 0.4952 0.0848 0.029 Uiso 1 1 calc R . .
C34 C -0.07575(10) 0.58230(10) -0.21876(9) 0.0325(4) Uani 1 1 d . B .
H34A H -0.1071 0.5530 -0.2118 0.039 Uiso 1 1 calc R . .
H34B H -0.0494 0.5540 -0.2353 0.039 Uiso 1 1 calc R . .
C35 C -0.10440(12) 0.63873(11) -0.26603(10) 0.0487(6) Uani 1 1 d . . .
H35A H -0.1415 0.6231 -0.3004 0.058 Uiso 0.50 1 calc PR A 1
H35B H -0.0760 0.6574 -0.2862 0.058 Uiso 0.50 1 calc PR A 1
H35C H -0.1022 0.6287 -0.3093 0.058 Uiso 0.50 1 d PR A 2
H35D H -0.1473 0.6445 -0.2701 0.058 Uiso 0.50 1 d PR A 2
C36 C -0.11852(15) 0.69040(13) -0.22158(13) 0.0457(9) Uani 0.812(6) 1 d P B 1
H36A H -0.1550 0.6777 -0.2115 0.055 Uiso 0.812(6) 1 calc PR B 1
H36B H -0.1237 0.7366 -0.2404 0.055 Uiso 0.812(6) 1 calc PR B 1
C36B C -0.06916(13) 0.70062(10) -0.23827(10) 0.041(4) Uani 0.188(6) 1 d P B 2
H36C H -0.0922 0.7428 -0.2544 0.049 Uiso 0.188(6) 1 calc PR B 2
H36D H -0.0300 0.7022 -0.2457 0.049 Uiso 0.188(6) 1 calc PR B 2
C37 C -0.06100(13) 0.68489(10) -0.16165(10) 0.0522(7) Uani 1 1 d R . .
H37A H -0.0296 0.7163 -0.1655 0.063 Uiso 0.50 1 calc PR B 1
H37B H -0.0699 0.6963 -0.1219 0.063 Uiso 0.50 1 calc PR B 1
H37C H -0.0304 0.7146 -0.1314 0.063 Uiso 0.50 1 d PR B 2
H37D H -0.0996 0.6885 -0.1533 0.063 Uiso 0.50 1 d PR B 2
O8 O 0.33005(6) 0.65380(6) 0.20211(6) 0.0254(3) Uani 1 1 d . . .
C38 C 0.30216(8) 0.69585(10) 0.14667(9) 0.0280(4) Uani 1 1 d . . .
H38A H 0.2925 0.7411 0.1601 0.034 Uiso 1 1 calc R . .
H38B H 0.2644 0.6747 0.1179 0.034 Uiso 1 1 calc R . .
C39 C 0.34832(10) 0.70198(10) 0.11199(9) 0.0326(4) Uani 1 1 d . . .
H39A H 0.3707 0.7453 0.1229 0.039 Uiso 1 1 calc R . .
H39B H 0.3285 0.6991 0.0644 0.039 Uiso 1 1 calc R . .
C40 C 0.39039(9) 0.64117(11) 0.13772(11) 0.0384(5) Uani 1 1 d . . .
H40A H 0.3929 0.6124 0.1018 0.046 Uiso 1 1 calc R . .
H40B H 0.4315 0.6564 0.1639 0.046 Uiso 1 1 calc R . .
C41 C 0.36073(9) 0.60283(10) 0.17948(10) 0.0324(4) Uani 1 1 d . . .
H41A H 0.3320 0.5684 0.1535 0.039 Uiso 1 1 calc R . .
H41B H 0.3915 0.5799 0.2161 0.039 Uiso 1 1 calc R . .
O9 O 0.0000 0.82749(12) 0.2500 0.0495(6) Uani 1 2 d S . .
C42 C -0.0330(2) 0.86917(16) 0.19549(14) 0.0866(12) Uani 1 1 d . . .
H42A H -0.0752 0.8534 0.1762 0.104 Uiso 1 1 calc R . .
H42B H -0.0138 0.8684 0.1618 0.104 Uiso 1 1 calc R . .
C43 C -0.0304(2) 0.93950(19) 0.2238(2) 0.1204(18) Uani 1 1 d . . .
H43A H -0.0330 0.9750 0.1910 0.145 Uiso 1 1 calc R . .
H43B H -0.0632 0.9465 0.2418 0.145 Uiso 1 1 calc R . .

loop_
_atom_site_aniso_label
_atom_site_aniso_U_11
_atom_site_aniso_U_22
_atom_site_aniso_U_33
_atom_site_aniso_U_23
_atom_site_aniso_U_13
_atom_site_aniso_U_12
Fe1 0.01361(11) 0.01017(11) 0.01021(10) 0.00017(7) 0.00349(8) -0.00130(7)
S1 0.01719(18) 0.01137(17) 0.01624(18) -0.00113(13) 0.00719(14) -0.00252(13)
S2 0.01180(17) 0.01318(17) 0.01608(17) -0.00246(13) 0.00562(13) -0.00117(13)
S3 0.01223(17) 0.01393(18) 0.01481(17) -0.00318(13) 0.00482(13) -0.00047(13)
Na1 0.0146(3) 0.0125(3) 0.0147(3) 0.0005(2) 0.0037(2) -0.0005(2)
O1 0.0294(6) 0.0167(6) 0.0173(5) -0.0025(4) 0.0120(5) -0.0068(5)
O2 0.0179(6) 0.0172(6) 0.0306(6) -0.0019(5) 0.0099(5) -0.0013(4)
O3 0.0141(5) 0.0185(5) 0.0162(5) -0.0044(4) 0.0024(4) 0.0005(4)
O4 0.0176(5) 0.0174(6) 0.0276(6) -0.0013(5) 0.0117(5) -0.0031(4)
O5 0.0166(5) 0.0256(6) 0.0142(5) -0.0053(4) 0.0054(4) -0.0032(4)
O6 0.0190(6) 0.0140(6) 0.0350(7) -0.0037(5) 0.0106(5) 0.0006(4)
O7 0.0462(8) 0.0201(6) 0.0177(6) 0.0037(5) 0.0032(5) -0.0016(5)
N1 0.0124(6) 0.0121(6) 0.0124(6) -0.0001(5) 0.0040(5) -0.0013(5)
N2 0.0208(7) 0.0124(6) 0.0124(6) -0.0004(5) 0.0051(5) -0.0042(5)
N3 0.0140(6) 0.0150(6) 0.0115(6) -0.0012(5) 0.0035(5) 0.0002(5)
N4 0.0132(6) 0.0171(6) 0.0108(6) -0.0013(5) 0.0033(5) -0.0016(5)
N5 0.0218(7) 0.0139(6) 0.0143(6) 0.0001(5) 0.0045(5) -0.0033(5)
C1 0.0231(8) 0.0159(7) 0.0134(7) -0.0017(6) 0.0055(6) -0.0005(6)
C2 0.0270(8) 0.0162(8) 0.0135(7) -0.0016(6) 0.0040(6) -0.0038(6)
C3 0.0179(7) 0.0117(7) 0.0147(7) 0.0008(5) 0.0057(6) -0.0009(5)
C4 0.0190(8) 0.0160(7) 0.0181(7) 0.0006(6) 0.0066(6) -0.0023(6)
C5 0.0192(8) 0.0202(8) 0.0243(8) 0.0015(6) 0.0068(6) 0.0032(6)
C6 0.0301(9) 0.0163(8) 0.0227(8) -0.0007(6) 0.0099(7) 0.0030(6)
C7 0.0273(9) 0.0151(8) 0.0204(8) -0.0041(6) 0.0055(6) -0.0033(6)
C8 0.0209(8) 0.0155(7) 0.0164(7) 0.0003(6) 0.0050(6) -0.0025(6)
C9 0.0186(8) 0.0205(8) 0.0288(9) -0.0006(7) 0.0010(7) -0.0026(6)
C10 0.0382(11) 0.0224(9) 0.0374(11) -0.0064(8) 0.0077(9) 0.0071(8)
C11 0.0235(9) 0.0174(8) 0.0307(9) -0.0059(7) -0.0017(7) -0.0045(6)
C12 0.0151(7) 0.0179(7) 0.0145(7) 0.0005(6) 0.0034(6) 0.0010(6)
C13 0.0163(7) 0.0194(8) 0.0149(7) 0.0009(6) 0.0037(6) 0.0035(6)
C14 0.0122(7) 0.0155(7) 0.0143(7) -0.0036(5) 0.0057(5) -0.0010(5)
C15 0.0175(7) 0.0147(7) 0.0156(7) -0.0017(6) 0.0060(6) -0.0021(6)
C16 0.0190(8) 0.0145(7) 0.0206(8) -0.0001(6) 0.0073(6) 0.0027(6)
C17 0.0163(7) 0.0184(8) 0.0196(7) -0.0031(6) 0.0076(6) 0.0018(6)
C18 0.0184(7) 0.0176(7) 0.0181(7) -0.0005(6) 0.0092(6) -0.0020(6)
C19 0.0159(7) 0.0142(7) 0.0138(7) -0.0017(5) 0.0042(6) -0.0007(5)
C20 0.0241(8) 0.0172(8) 0.0283(9) 0.0054(6) 0.0133(7) 0.0017(6)
C21 0.0227(8) 0.0250(9) 0.0356(10) 0.0028(7) 0.0168(7) 0.0052(7)
C22 0.0201(8) 0.0151(7) 0.0207(8) 0.0032(6) 0.0091(6) 0.0011(6)
C23 0.0168(7) 0.0187(8) 0.0154(7) 0.0032(6) 0.0054(6) -0.0021(6)
C24 0.0157(7) 0.0254(8) 0.0129(7) -0.0003(6) 0.0053(6) -0.0027(6)
C25 0.0119(7) 0.0159(7) 0.0120(7) -0.0028(5) 0.0037(5) -0.0003(5)
C26 0.0149(7) 0.0164(7) 0.0141(7) -0.0004(6) 0.0021(6) -0.0008(6)
C27 0.0172(7) 0.0178(8) 0.0154(7) -0.0003(6) 0.0023(6) 0.0037(6)
C28 0.0119(7) 0.0257(8) 0.0126(7) -0.0022(6) 0.0013(5) 0.0014(6)
C29 0.0149(7) 0.0219(8) 0.0129(7) -0.0019(6) 0.0041(6) -0.0035(6)
C30 0.0158(7) 0.0158(7) 0.0110(7) -0.0024(5) 0.0020(5) -0.0013(6)
C31 0.0180(8) 0.0172(8) 0.0304(9) 0.0061(7) 0.0063(7) 0.0013(6)
C32 0.0163(8) 0.0351(10) 0.0230(8) 0.0029(7) 0.0077(6) 0.0057(7)
C33 0.0225(8) 0.0157(7) 0.0209(8) 0.0005(6) 0.0096(6) -0.0011(6)
C34 0.0462(12) 0.0268(10) 0.0219(9) -0.0034(7) 0.0081(8) -0.0038(8)
C35 0.0676(16) 0.0359(12) 0.0256(10) 0.0045(9) -0.0062(10) -0.0122(11)
C36 0.066(2) 0.0229(13) 0.0305(14) 0.0059(10) -0.0069(13) 0.0025(12)
C36B 0.066(9) 0.026(6) 0.019(5) 0.011(4) -0.001(5) 0.004(5)
C37 0.0860(19) 0.0216(10) 0.0272(11) 0.0020(8) -0.0090(11) 0.0028(11)
O8 0.0294(7) 0.0251(6) 0.0208(6) -0.0013(5) 0.0075(5) 0.0025(5)
C38 0.0293(9) 0.0286(9) 0.0226(9) 0.0025(7) 0.0043(7) 0.0000(7)
C39 0.0420(11) 0.0317(10) 0.0263(9) -0.0031(8) 0.0144(8) -0.0069(8)
C40 0.0310(10) 0.0463(13) 0.0400(11) -0.0113(9) 0.0148(9) -0.0005(9)
C41 0.0379(11) 0.0276(10) 0.0313(10) -0.0053(8) 0.0112(8) 0.0053(8)
O9 0.0541(14) 0.0454(13) 0.0521(14) 0.000 0.0223(11) 0.000
C42 0.152(4) 0.062(2) 0.0436(16) 0.0117(14) 0.031(2) -0.011(2)
C43 0.195(6) 0.069(2) 0.092(3) 0.026(2) 0.042(3) 0.066(3)

loop_
_atom_type_symbol
_atom_type_description
_atom_type_scat_dispersion_real
_atom_type_scat_dispersion_imag
_atom_type_scat_source
C C 0.0033 0.0016 'International Tables Vol C Tables 4.2.6.8 and 6.1.1.4'
H H 0.0000 0.0000 'International Tables Vol C Tables 4.2.6.8 and 6.1.1.4'
N N 0.0061 0.0033 'International Tables Vol C Tables 4.2.6.8 and 6.1.1.4'
O O 0.0106 0.0060 'International Tables Vol C Tables 4.2.6.8 and 6.1.1.4'
Na Na 0.0362 0.0249 'International Tables Vol C Tables 4.2.6.8 and 6.1.1.4'
S S 0.1246 0.1234 'International Tables Vol C Tables 4.2.6.8 and 6.1.1.4'
Fe Fe 0.3463 0.8444 'International Tables Vol C Tables 4.2.6.8 and 6.1.1.4'

loop_
_geom_angle_atom_site_label_1
_geom_angle_atom_site_label_2
_geom_angle_atom_site_label_3
_geom_angle
_geom_angle_site_symmetry_1
_geom_angle_site_symmetry_3
N4 Fe1 N3 106.71(5) . .
N4 Fe1 N2 122.35(5) . .
N3 Fe1 N2 119.96(5) . .
N4 Fe1 N5 100.67(5) . .
N3 Fe1 N5 103.41(5) . .
N2 Fe1 N5 99.46(5) . .
N4 Fe1 N1 80.17(5) . .
N3 Fe1 N1 78.44(5) . .
N2 Fe1 N1 78.20(5) . .
N5 Fe1 N1 177.58(5) . .
O2 S1 O1 114.74(7) . .
O2 S1 N2 112.77(7) . .
O1 S1 N2 109.12(7) . .
O2 S1 C3 107.15(7) . .
O1 S1 C3 105.78(7) . .
N2 S1 C3 106.70(7) . .
O4 S2 O3 113.95(7) . .
O4 S2 N3 113.10(7) . .
O3 S2 N3 108.01(7) . .
O4 S2 C14 106.60(7) . .
O3 S2 C14 107.91(7) . .
N3 S2 C14 106.93(7) . .
O6 S3 O5 113.53(7) . .
O6 S3 N4 113.55(7) . .
O5 S3 N4 108.46(7) . .
O6 S3 C25 106.79(7) . .
O5 S3 C25 107.38(7) . .
N4 S3 C25 106.73(7) . .
O6 S3 Na1 73.36(5) . .
O5 S3 Na1 40.89(5) . .
N4 S3 Na1 120.59(5) . .
C25 S3 Na1 128.42(5) . .
O4 Na1 O6 87.53(4) 5_565 5_565
O4 Na1 O7 95.16(5) 5_565 .
O6 Na1 O7 109.05(5) 5_565 .
O4 Na1 O3 155.74(5) 5_565 .
O6 Na1 O3 84.07(4) 5_565 .
O7 Na1 O3 109.10(5) . .
O4 Na1 O5 89.68(4) 5_565 .
O6 Na1 O5 154.26(5) 5_565 .
O7 Na1 O5 96.68(5) . .
O3 Na1 O5 88.13(4) . .
O4 Na1 S3 85.25(3) 5_565 .
O6 Na1 S3 130.77(4) 5_565 .
O7 Na1 S3 120.07(4) . .
O3 Na1 S3 83.15(3) . .
O5 Na1 S3 23.54(3) . .
O4 Na1 Na1 75.74(4) 5_565 5_565
O6 Na1 Na1 64.80(4) 5_565 5_565
O7 Na1 Na1 168.89(5) . 5_565
O3 Na1 Na1 80.09(4) . 5_565
O5 Na1 Na1 89.72(4) . 5_565
S3 Na1 Na1 66.21(2) . 5_565
S2 O3 Na1 130.36(7) . .
S2 O4 Na1 138.86(7) . 5_565
S3 O5 Na1 115.57(7) . .
S3 O6 Na1 153.10(8) . 5_565
C34 O7 C37 108.53(14) . .
C34 O7 Na1 119.95(10) . .
C37 O7 Na1 120.19(12) . .
C1 N1 C12 112.92(12) . .
C1 N1 C23 111.96(12) . .
C12 N1 C23 112.87(12) . .
C1 N1 Fe1 106.76(9) . .
C12 N1 Fe1 104.85(8) . .
C23 N1 Fe1 106.83(9) . .
C2 N2 S1 111.57(10) . .
C2 N2 Fe1 116.33(9) . .
S1 N2 Fe1 127.86(7) . .
C13 N3 S2 112.61(10) . .
C13 N3 Fe1 116.15(9) . .
S2 N3 Fe1 123.29(7) . .
C24 N4 S3 113.51(10) . .
C24 N4 Fe1 113.48(9) . .
S3 N4 Fe1 125.59(7) . .
N1 C1 C2 110.82(12) . .
N2 C2 C1 108.78(12) . .
C8 C3 C4 120.11(14) . .
C8 C3 S1 122.17(12) . .
C4 C3 S1 117.71(11) . .
C5 C4 C3 118.65(14) . .
C5 C4 C9 117.73(15) . .
C3 C4 C9 123.62(14) . .
C6 C5 C4 122.42(15) . .
C7 C6 C5 117.80(15) . .
C7 C6 C10 120.67(16) . .
C5 C6 C10 121.52(16) . .
C6 C7 C8 122.64(15) . .
C7 C8 C3 118.29(14) . .
C7 C8 C11 116.62(14) . .
C3 C8 C11 125.09(14) . .
N1 C12 C13 111.20(12) . .
N3 C13 C12 108.92(12) . .
C15 C14 C19 120.69(13) . .
C15 C14 S2 121.97(11) . .
C19 C14 S2 117.25(11) . .
C16 C15 C14 117.81(14) . .
C16 C15 C20 116.04(14) . .
C14 C15 C20 126.15(14) . .
C17 C16 C15 122.72(14) . .
C16 C17 C18 118.13(14) . .
C16 C17 C21 121.66(14) . .
C18 C17 C21 120.20(14) . .
C19 C18 C17 122.08(14) . .
C18 C19 C14 118.57(14) . .
C18 C19 C22 116.70(13) . .
C14 C19 C22 124.73(13) . .
N1 C23 C24 110.30(12) . .
N4 C24 C23 109.98(12) . .
C30 C25 C26 120.50(13) . .
C30 C25 S3 122.64(11) . .
C26 C25 S3 116.85(11) . .
C27 C26 C25 118.67(14) . .
C27 C26 C31 117.79(14) . .
C25 C26 C31 123.53(14) . .
C28 C27 C26 122.07(14) . .
C29 C28 C27 118.14(14) . .
C29 C28 C32 120.86(15) . .
C27 C28 C32 120.96(15) . .
C28 C29 C30 122.79(14) . .
C29 C30 C25 117.78(14) . .
C29 C30 C33 116.23(13) . .
C25 C30 C33 125.95(13) . .
O7 C34 C35 105.82(15) . .
C36B C35 C34 105.32(17) . .
C36B C35 C36 53.25(19) . .
C34 C35 C36 101.22(18) . .
C35 C36 C37 100.4(2) . .
C35 C36B C37 96.85(13) . .
O7 C37 C36 106.30(17) . .
O7 C37 C36B 97.84(11) . .
C36 C37 C36B 49.74(17) . .
C41 O8 C38 104.59(13) . .
O8 C38 C39 105.66(15) . .
C38 C39 C40 103.57(15) . .
C41 C40 C39 103.69(16) . .
O8 C41 C40 104.55(15) . .
C42 O9 C42 110.6(3) 2 .
O9 C42 C43 104.2(3) . .
C43 C43 C42 102.1(3) 2 .

loop_
_geom_bond_atom_site_label_1
_geom_bond_atom_site_label_2
_geom_bond_distance
_geom_bond_site_symmetry_2
Fe1 N4 2.0961(12) .
Fe1 N3 2.0975(13) .
Fe1 N2 2.1038(12) .
Fe1 N5 2.1450(13) .
Fe1 N1 2.2237(12) .
S1 O2 1.4440(12) .
S1 O1 1.4492(11) .
S1 N2 1.5810(13) .
S1 C3 1.7988(15) .
S2 O4 1.4523(11) .
S2 O3 1.4544(11) .
S2 N3 1.5717(13) .
S2 C14 1.7901(14) .
S3 O6 1.4506(12) .
S3 O5 1.4559(11) .
S3 N4 1.5714(13) .
S3 C25 1.7945(15) .
S3 Na1 3.2881(7) .
Na1 O4 2.2810(12) 5_565
Na1 O6 2.3005(12) 5_565
Na1 O7 2.3257(13) .
Na1 O3 2.3406(12) .
Na1 O5 2.3861(12) .
Na1 Na1 3.3985(12) 5_565
O4 Na1 2.2810(12) 5_565
O6 Na1 2.3004(12) 5_565
O7 C34 1.441(2) .
O7 C37 1.443(2) .
N1 C1 1.4714(19) .
N1 C12 1.4723(19) .
N1 C23 1.4743(18) .
N2 C2 1.4810(19) .
N3 C13 1.4804(19) .
N4 C24 1.4763(18) .
C1 C2 1.515(2) .
C3 C8 1.409(2) .
C3 C4 1.416(2) .
C4 C5 1.390(2) .
C4 C9 1.513(2) .
C5 C6 1.390(2) .
C6 C7 1.386(2) .
C6 C10 1.512(2) .
C7 C8 1.400(2) .
C8 C11 1.513(2) .
C12 C13 1.519(2) .
C14 C15 1.410(2) .
C14 C19 1.415(2) .
C15 C16 1.400(2) .
C15 C20 1.518(2) .
C16 C17 1.385(2) .
C17 C18 1.393(2) .
C17 C21 1.510(2) .
C18 C19 1.390(2) .
C19 C22 1.516(2) .
C23 C24 1.521(2) .
C25 C30 1.414(2) .
C25 C26 1.415(2) .
C26 C27 1.395(2) .
C26 C31 1.510(2) .
C27 C28 1.391(2) .
C28 C29 1.386(2) .
C28 C32 1.514(2) .
C29 C30 1.402(2) .
C30 C33 1.512(2) .
C34 C35 1.514(3) .
C35 C36B 1.484(3) .
C35 C36 1.523(4) .
C36 C37 1.539(3) .
C36B C37 1.6567 .
O8 C41 1.422(2) .
O8 C38 1.434(2) .
C38 C39 1.530(3) .
C39 C40 1.535(3) .
C40 C41 1.528(3) .
O9 C42 1.442(3) 2
O9 C42 1.442(3) .
C42 C43 1.511(5) .
C43 C43 1.504(9) 2
